data_4078594
loop_
_publ_author_name
'Calvet, Teresa'
'Crespo, Margarita'
'Font-Bard\'ia, Merc\`e'
'Jansat, Susanna'
'Mart\'inez, Manuel'

_publ_section_title
;
 Kinetico-Mechanistic Studies on Intramolecular C--X Bond Activation (X =
 Br, Cl) of Amino-Imino Ligands on Pt(II) Compounds. Prevalence of a
 Concerted Mechanism in Nonpolar, Polar, and Ionic Liquid Media
;
_journal_issue 11
_journal_name_full Organometallics
_journal_page_first 4367
_journal_paper_doi 10.1021/om300374f
_journal_volume 31
_journal_year 2012
_chemical_formula_moiety 'C25 H28 Cl2 N2 Pt, 0.5(C2 H4 Cl4)'
_chemical_formula_sum 'C26 H30 Cl4 N2 Pt'
_chemical_formula_weight 707.41
_chemical_name_systematic
;
 ?
;
_space_group_IT_number 14
_symmetry_cell_setting monoclinic
_symmetry_space_group_name_Hall '-P 2ybc'
_symmetry_space_group_name_H-M 'P 1 21/c 1'
_atom_sites_solution_hydrogens geom
_atom_sites_solution_primary direct
_atom_sites_solution_secondary difmap
_audit_creation_method SHELXL-97
_cell_angle_alpha 90.00
_cell_angle_beta 128.322(17)
_cell_angle_gamma 90.00
_cell_formula_units_Z 4
_cell_length_a 13.277(4)
_cell_length_b 13.065(3)
_cell_length_c 20.035(5)
_cell_measurement_reflns_used 8254
_cell_measurement_temperature 293(2)
_cell_measurement_theta_max 31
_cell_measurement_theta_min 3
_cell_volume 2726.5(14)
_computing_cell_refinement AUTOMAR
_computing_data_collection MARXDS
_computing_data_reduction MARSCALE
_computing_molecular_graphics 'ORTEP (Brueggermann and Smith, 1990)'
_computing_publication_material 'PLATON (Spek, 1990)'
_computing_structure_refinement 'SHELXL-97 (Sheldrick, 1997)'
_computing_structure_solution 'SHELXS-97 (Sheldrick, 1997)'
_diffrn_ambient_temperature 293(2)
_diffrn_measured_fraction_theta_full 0.997
_diffrn_measured_fraction_theta_max 0.843
_diffrn_measurement_device_type 'Mr345 with image plate detector'
_diffrn_measurement_method 'phi scan'
_diffrn_radiation_monochromator graphite
_diffrn_radiation_source 'fine-focus sealed tube'
_diffrn_radiation_type MoK\a
_diffrn_radiation_wavelength 0.71073
_diffrn_reflns_av_R_equivalents 0.0645
_diffrn_reflns_av_sigmaI/netI 0.0413
_diffrn_reflns_limit_h_max 19
_diffrn_reflns_limit_h_min -18
_diffrn_reflns_limit_k_max 18
_diffrn_reflns_limit_k_min -19
_diffrn_reflns_limit_l_max 22
_diffrn_reflns_limit_l_min -23
_diffrn_reflns_number 27210
_diffrn_reflns_theta_full 25.00
_diffrn_reflns_theta_max 32.29
_diffrn_reflns_theta_min 1.96
_exptl_absorpt_coefficient_mu 5.556
_exptl_absorpt_correction_T_max 0.57
_exptl_absorpt_correction_T_min 0.52
_exptl_absorpt_correction_type empirical
_exptl_absorpt_process_details sadabs
_exptl_crystal_density_diffrn 1.723
_exptl_crystal_density_method 'not measured'
_exptl_crystal_description prism
_exptl_crystal_F_000 1384
_exptl_crystal_size_max 0.2
_exptl_crystal_size_mid 0.1
_exptl_crystal_size_min 0.1
_refine_diff_density_max 1.987
_refine_diff_density_min -1.315
_refine_diff_density_rms 0.129
_refine_ls_extinction_coef 0.00381(19)
_refine_ls_extinction_expression Fc^*^=kFc[1+0.001xFc^2^\l^3^/sin(2\q)]^-1/4^
_refine_ls_extinction_method SHELXL
_refine_ls_goodness_of_fit_ref 1.068
_refine_ls_hydrogen_treatment constr
_refine_ls_matrix_type full
_refine_ls_number_parameters 330
_refine_ls_number_reflns 8164
_refine_ls_number_restraints 8
_refine_ls_restrained_S_all 1.077
_refine_ls_R_factor_all 0.0359
_refine_ls_R_factor_gt 0.0330
_refine_ls_shift/su_max 0.001
_refine_ls_shift/su_mean 0.000
_refine_ls_structure_factor_coef Fsqd
_refine_ls_weighting_details 'calc w=1/[\s^2^(Fo^2^)+(0.0397P)^2^+3.1962P] where P=(Fo^2^+2Fc^2^)/3'
_refine_ls_weighting_scheme calc
_refine_ls_wR_factor_gt 0.0903
_refine_ls_wR_factor_ref 0.0939
_reflns_number_gt 7489
_reflns_number_total 8164
_reflns_threshold_expression >2sigma(I)
_cod_data_source_file om300374f_si_002.cif
_cod_data_source_block mcpm134a1
_cod_original_cell_volume 2726.5(12)
_cod_original_sg_symbol_H-M P21/c
_cod_database_code 4078594

loop_
_symmetry_equiv_pos_as_xyz
'x, y, z'
'-x, y+1/2, -z+1/2'
'-x, -y, -z'
'x, -y-1/2, z-1/2'

loop_
_atom_site_label
_atom_site_type_symbol
_atom_site_fract_x
_atom_site_fract_y
_atom_site_fract_z
_atom_site_U_iso_or_equiv
_atom_site_adp_type
_atom_site_occupancy
_atom_site_symmetry_multiplicity
_atom_site_calc_flag
_atom_site_refinement_flags
_atom_site_disorder_assembly
_atom_site_disorder_group
Pt1 Pt 0.133689(12) 0.568351(9) 0.256133(8) 0.03623(6) Uani 1 1 d U . .
Cl1 Cl 0.12699(10) 0.44828(7) 0.34842(7) 0.04404(18) Uani 1 1 d U . .
Cl2 Cl 0.47304(13) 0.78762(11) 0.55319(9) 0.0696(3) Uani 1 1 d . . .
N1 N -0.0865(3) 0.5737(2) 0.1724(2) 0.0470(7) Uani 1 1 d U . .
N2 N 0.1107(3) 0.6810(2) 0.3176(2) 0.0398(6) Uani 1 1 d . . .
C1 C 0.3189(3) 0.5970(3) 0.3518(2) 0.0391(6) Uani 1 1 d . . .
C2 C 0.4308(4) 0.5583(3) 0.3685(3) 0.0498(9) Uani 1 1 d . . .
H2 H 0.4248 0.5148 0.3294 0.060 Uiso 1 1 calc R . .
C3 C 0.5516(4) 0.5844(3) 0.4433(3) 0.0526(9) Uani 1 1 d . . .
H3 H 0.6248 0.5555 0.4547 0.063 Uiso 1 1 calc R . .
C4 C 0.5636(4) 0.6524(3) 0.5003(3) 0.0507(8) Uani 1 1 d . . .
H4 H 0.6443 0.6683 0.5504 0.061 Uiso 1 1 calc R . .
C5 C 0.4557(4) 0.6966(3) 0.4828(3) 0.0462(7) Uani 1 1 d . . .
C6 C 0.3328(3) 0.6696(3) 0.4099(2) 0.0401(6) Uani 1 1 d . . .
C7 C 0.2135(3) 0.7120(3) 0.3882(2) 0.0395(6) Uani 1 1 d . . .
H7 H 0.2127 0.7580 0.4233 0.047 Uiso 1 1 calc R . .
C8 C -0.0195(4) 0.7093(3) 0.2828(3) 0.0463(8) Uani 1 1 d . . .
H8A H -0.0475 0.7680 0.2455 0.056 Uiso 1 1 calc R . .
H8B H -0.0229 0.7270 0.3284 0.056 Uiso 1 1 calc R . .
C9 C -0.1067(4) 0.6171(3) 0.2328(3) 0.0506(9) Uani 1 1 d . . .
H9A H -0.0900 0.5643 0.2726 0.061 Uiso 1 1 calc R . .
H9B H -0.1956 0.6380 0.2009 0.061 Uiso 1 1 calc R . .
C10 C -0.1495(4) 0.6405(4) 0.0963(3) 0.0579(10) Uani 1 1 d . . .
H10A H -0.1145 0.7083 0.1135 0.087 Uiso 1 1 calc R . .
H10B H -0.2402 0.6428 0.0675 0.087 Uiso 1 1 calc R . .
H10C H -0.1346 0.6135 0.0585 0.087 Uiso 1 1 calc R . .
C11 C -0.1476(4) 0.4722(3) 0.1451(3) 0.0553(9) Uani 1 1 d . . .
H11A H -0.1054 0.4272 0.1933 0.083 Uiso 1 1 calc R . .
H11B H -0.1408 0.4447 0.1036 0.083 Uiso 1 1 calc R . .
H11C H -0.2365 0.4784 0.1204 0.083 Uiso 1 1 calc R . .
C12 C 0.1590(4) 0.6695(3) 0.1903(2) 0.0419(7) Uani 1 1 d . . .
C13 C 0.2265(4) 0.6472(3) 0.1603(3) 0.0520(9) Uani 1 1 d . . .
H13 H 0.2625 0.5825 0.1704 0.062 Uiso 1 1 calc R . .
C14 C 0.2423(5) 0.7175(3) 0.1158(3) 0.0592(10) Uani 1 1 d . . .
H14 H 0.2876 0.6982 0.0964 0.071 Uiso 1 1 calc R . .
C15 C 0.1934(6) 0.8148(4) 0.0993(3) 0.0652(12) Uani 1 1 d . . .
C16 C 0.1280(5) 0.8405(3) 0.1322(3) 0.0564(10) Uani 1 1 d . . .
H16 H 0.0951 0.9062 0.1237 0.068 Uiso 1 1 calc R . .
C17 C 0.1118(4) 0.7703(3) 0.1766(3) 0.0482(8) Uani 1 1 d . . .
H17 H 0.0691 0.7900 0.1977 0.058 Uiso 1 1 calc R . .
C18 C 0.2180(9) 0.8975(5) 0.0569(5) 0.092(2) Uani 1 1 d . . .
H18A H 0.2111 0.9638 0.0744 0.138 Uiso 1 1 calc R . .
H18B H 0.1557 0.8916 -0.0038 0.138 Uiso 1 1 calc R . .
H18C H 0.3026 0.8891 0.0735 0.138 Uiso 1 1 calc R . .
C19 C 0.1571(4) 0.4489(3) 0.2024(3) 0.0456(8) Uani 1 1 d . . .
C20 C 0.0769(5) 0.4349(3) 0.1113(3) 0.0509(9) Uani 1 1 d . . .
H20 H 0.0154 0.4843 0.0762 0.061 Uiso 1 1 calc R . .
C21 C 0.0880(4) 0.3517(3) 0.0749(3) 0.0549(9) Uani 1 1 d . . .
H21 H 0.0317 0.3447 0.0161 0.066 Uiso 1 1 calc R . .
C22 C 0.1811(5) 0.2772(3) 0.1234(3) 0.0559(10) Uani 1 1 d . . .
C23 C 0.2601(4) 0.2895(3) 0.2121(3) 0.0495(8) Uani 1 1 d . . .
H23 H 0.3235 0.2412 0.2469 0.059 Uiso 1 1 calc R . .
C24 C 0.2455(4) 0.3719(3) 0.2491(3) 0.0459(8) Uani 1 1 d . . .
H24 H 0.2979 0.3755 0.3081 0.055 Uiso 1 1 calc R . .
C25 C 0.1969(7) 0.1881(5) 0.0840(4) 0.0829(17) Uani 1 1 d . . .
H25A H 0.2599 0.1420 0.1279 0.124 Uiso 1 1 calc R . .
H25B H 0.2248 0.2118 0.0525 0.124 Uiso 1 1 calc R . .
H25C H 0.1164 0.1531 0.0464 0.124 Uiso 1 1 calc R . .
Cl3 Cl 0.4971(4) 0.4264(3) 0.0876(3) 0.0869(12) Uani 0.50 1 d PD A 1
Cl4 Cl 0.5442(3) 0.5259(2) 0.2263(2) 0.0786(7) Uani 0.50 1 d PD A 1
C26 C 0.5197(14) 0.4039(7) 0.1805(6) 0.079(3) Uani 0.50 1 d PD A 1
H26A H 0.4448 0.3711 0.1690 0.095 Uiso 0.50 1 d PR A 1
H26B H 0.5938 0.3604 0.2181 0.095 Uiso 0.50 1 d PR A 1
C26' C 0.5938(12) 0.5064(8) 0.2081(7) 0.081(3) Uani 0.50 1 d PD B 2
H26C H 0.6847 0.5108 0.2554 0.097 Uiso 0.50 1 d PR B 2
H26D H 0.5592 0.5749 0.1887 0.097 Uiso 0.50 1 d PR B 2
Cl3' Cl 0.5658(6) 0.4324(3) 0.1261(4) 0.0948(12) Uani 0.50 1 d PD B 2
Cl4' Cl 0.5114(4) 0.4376(3) 0.2353(3) 0.0986(11) Uani 0.50 1 d PD B 2

loop_
_atom_site_aniso_label
_atom_site_aniso_U_11
_atom_site_aniso_U_22
_atom_site_aniso_U_33
_atom_site_aniso_U_23
_atom_site_aniso_U_13
_atom_site_aniso_U_12
Pt1 0.03576(8) 0.03354(8) 0.03874(9) 0.00006(4) 0.02278(7) 0.00058(4)
Cl1 0.0435(4) 0.0414(4) 0.0478(5) 0.0031(3) 0.0286(4) 0.0008(3)
Cl2 0.0636(7) 0.0742(7) 0.0640(7) -0.0150(6) 0.0360(6) -0.0052(6)
N1 0.0379(9) 0.0435(16) 0.0500(19) 0.0012(12) 0.0225(13) 0.0006(11)
N2 0.0389(14) 0.0351(13) 0.0466(15) 0.0004(11) 0.0271(13) 0.0018(11)
C1 0.0365(15) 0.0398(15) 0.0394(16) 0.0017(13) 0.0227(14) 0.0008(13)
C2 0.043(2) 0.051(2) 0.053(2) -0.0023(16) 0.0294(19) 0.0000(15)
C3 0.043(2) 0.057(2) 0.057(2) -0.0026(18) 0.0303(19) -0.0009(17)
C4 0.0433(19) 0.054(2) 0.049(2) -0.0040(17) 0.0259(17) -0.0053(16)
C5 0.0436(18) 0.0464(18) 0.0473(19) -0.0016(15) 0.0276(16) -0.0007(15)
C6 0.0389(16) 0.0404(15) 0.0412(16) 0.0004(13) 0.0250(14) 0.0004(13)
C7 0.0402(16) 0.0378(15) 0.0425(17) 0.0002(13) 0.0267(14) -0.0004(13)
C8 0.0428(18) 0.0426(17) 0.052(2) 0.0006(15) 0.0286(16) 0.0028(14)
C9 0.0440(19) 0.048(2) 0.060(2) 0.0024(17) 0.0327(18) 0.0024(15)
C10 0.052(2) 0.057(2) 0.054(2) 0.0035(19) 0.0272(19) 0.0033(18)
C11 0.049(2) 0.050(2) 0.058(2) -0.0034(18) 0.0285(19) -0.0050(17)
C12 0.0417(17) 0.0384(15) 0.0451(18) 0.0035(14) 0.0266(15) -0.0004(13)
C13 0.057(2) 0.0463(19) 0.054(2) -0.0034(17) 0.0350(19) -0.0007(17)
C14 0.073(3) 0.053(2) 0.065(3) -0.0006(19) 0.049(3) -0.001(2)
C15 0.085(4) 0.054(2) 0.067(3) -0.003(2) 0.053(3) -0.006(2)
C16 0.069(3) 0.0435(19) 0.059(2) 0.0030(18) 0.041(2) -0.0006(18)
C17 0.053(2) 0.0440(18) 0.048(2) 0.0018(15) 0.0323(18) 0.0002(15)
C18 0.132(6) 0.070(3) 0.111(5) 0.014(4) 0.094(5) 0.008(4)
C19 0.047(2) 0.0391(16) 0.054(2) -0.0021(15) 0.0327(19) 0.0004(14)
C20 0.054(2) 0.045(2) 0.052(2) 0.0016(15) 0.032(2) 0.0030(15)
C21 0.057(2) 0.052(2) 0.051(2) -0.0046(17) 0.0309(19) -0.0005(18)
C22 0.061(2) 0.052(2) 0.058(2) -0.0020(18) 0.038(2) 0.0025(19)
C23 0.051(2) 0.0452(18) 0.054(2) 0.0025(16) 0.0332(18) 0.0038(16)
C24 0.0451(18) 0.0439(17) 0.0461(19) 0.0009(15) 0.0269(16) -0.0003(14)
C25 0.087(4) 0.079(4) 0.072(3) -0.009(3) 0.044(3) 0.012(3)
Cl3 0.068(2) 0.100(3) 0.066(2) -0.0079(17) 0.0286(16) -0.0016(18)
Cl4 0.0850(19) 0.0750(17) 0.0792(18) -0.0109(14) 0.0527(16) -0.0051(15)
C26 0.097(9) 0.083(7) 0.060(6) 0.001(6) 0.050(6) -0.019(7)
C26' 0.092(9) 0.084(8) 0.085(8) 0.009(7) 0.064(8) 0.004(7)
Cl3' 0.118(4) 0.091(3) 0.105(3) 0.005(2) 0.084(3) 0.008(2)
Cl4' 0.097(3) 0.114(3) 0.101(3) 0.013(2) 0.070(2) 0.0143(19)

loop_
_atom_type_symbol
_atom_type_description
_atom_type_scat_dispersion_real
_atom_type_scat_dispersion_imag
_atom_type_scat_source
C C 0.0033 0.0016 'International Tables Vol C Tables 4.2.6.8 and 6.1.1.4'
H H 0.0000 0.0000 'International Tables Vol C Tables 4.2.6.8 and 6.1.1.4'
Cl Cl 0.1484 0.1585 'International Tables Vol C Tables 4.2.6.8 and 6.1.1.4'
N N 0.0061 0.0033 'International Tables Vol C Tables 4.2.6.8 and 6.1.1.4'
Pt Pt -1.7033 8.3905 'International Tables Vol C Tables 4.2.6.8 and 6.1.1.4'

loop_
_geom_angle_atom_site_label_1
_geom_angle_atom_site_label_2
_geom_angle_atom_site_label_3
_geom_angle
C1 Pt1 C19 98.63(16)
C1 Pt1 C12 84.30(15)
C19 Pt1 C12 90.83(16)
C1 Pt1 N2 81.03(14)
C19 Pt1 N2 175.17(14)
C12 Pt1 N2 93.93(15)
C1 Pt1 N1 160.66(14)
C19 Pt1 N1 100.39(15)
C12 Pt1 N1 98.84(14)
N2 Pt1 N1 79.72(12)
C1 Pt1 Cl1 89.72(11)
C19 Pt1 Cl1 89.83(12)
C12 Pt1 Cl1 174.02(11)
N2 Pt1 Cl1 85.35(9)
N1 Pt1 Cl1 86.89(9)
C11 N1 C10 108.5(3)
C11 N1 C9 107.9(3)
C10 N1 C9 109.7(3)
C11 N1 Pt1 113.7(2)
C10 N1 Pt1 114.8(3)
C9 N1 Pt1 101.8(2)
C7 N2 C8 125.9(3)
C7 N2 Pt1 115.8(2)
C8 N2 Pt1 117.9(2)
C2 C1 C6 117.7(3)
C2 C1 Pt1 130.8(3)
C6 C1 Pt1 111.5(2)
C3 C2 C1 120.7(4)
C3 C2 H2 119.7
C1 C2 H2 119.7
C4 C3 C2 120.9(4)
C4 C3 H3 119.5
C2 C3 H3 119.5
C5 C4 C3 119.6(4)
C5 C4 H4 120.2
C3 C4 H4 120.2
C4 C5 C6 121.1(4)
C4 C5 Cl2 119.0(3)
C6 C5 Cl2 119.8(3)
C5 C6 C1 119.8(3)
C5 C6 C7 124.0(3)
C1 C6 C7 116.2(3)
N2 C7 C6 115.1(3)
N2 C7 H7 122.5
C6 C7 H7 122.5
N2 C8 C9 107.8(3)
N2 C8 H8A 110.2
C9 C8 H8A 110.2
N2 C8 H8B 110.2
C9 C8 H8B 110.2
H8A C8 H8B 108.5
N1 C9 C8 112.4(3)
N1 C9 H9A 109.1
C8 C9 H9A 109.1
N1 C9 H9B 109.1
C8 C9 H9B 109.1
H9A C9 H9B 107.9
N1 C10 H10A 109.5
N1 C10 H10B 109.5
H10A C10 H10B 109.5
N1 C10 H10C 109.5
H10A C10 H10C 109.5
H10B C10 H10C 109.5
N1 C11 H11A 109.5
N1 C11 H11B 109.5
H11A C11 H11B 109.5
N1 C11 H11C 109.5
H11A C11 H11C 109.5
H11B C11 H11C 109.5
C13 C12 C17 116.1(3)
C13 C12 Pt1 123.8(3)
C17 C12 Pt1 120.0(3)
C14 C13 C12 122.6(4)
C14 C13 H13 118.7
C12 C13 H13 118.7
C15 C14 C13 122.1(4)
C15 C14 H14 119.0
C13 C14 H14 119.0
C14 C15 C16 116.3(4)
C14 C15 C18 123.8(5)
C16 C15 C18 119.6(5)
C17 C16 C15 121.7(4)
C17 C16 H16 119.2
C15 C16 H16 119.2
C16 C17 C12 121.2(4)
C16 C17 H17 119.4
C12 C17 H17 119.4
C15 C18 H18A 109.5
C15 C18 H18B 109.5
H18A C18 H18B 109.5
C15 C18 H18C 109.5
H18A C18 H18C 109.5
H18B C18 H18C 109.5
C24 C19 C20 114.5(4)
C24 C19 Pt1 123.2(3)
C20 C19 Pt1 122.2(3)
C21 C20 C19 122.4(4)
C21 C20 H20 118.8
C19 C20 H20 118.8
C20 C21 C22 121.9(4)
C20 C21 H21 119.1
C22 C21 H21 119.1
C21 C22 C23 116.5(4)
C21 C22 C25 122.2(4)
C23 C22 C25 121.2(4)
C24 C23 C22 121.5(4)
C24 C23 H23 119.3
C22 C23 H23 119.3
C19 C24 C23 123.1(4)
C19 C24 H24 118.4
C23 C24 H24 118.4
C22 C25 H25A 109.5
C22 C25 H25B 109.5
H25A C25 H25B 109.5
C22 C25 H25C 109.5
H25A C25 H25C 109.5
H25B C25 H25C 109.5
C26 Cl4 H26C 82.8
C26 Cl4 H26D 102.9
H26C Cl4 H26D 69.6
Cl3 C26 Cl4 105.2(5)
Cl3 C26 H26A 110.7
Cl4 C26 H26A 110.7
Cl3 C26 H26B 110.8
Cl4 C26 H26B 110.7
H26A C26 H26B 108.8
Cl3' C26' Cl4' 101.6(5)
Cl3' C26' H26C 111.4
Cl4' C26' H26C 111.5
Cl3' C26' H26D 111.5
Cl4' C26' H26D 111.5
H26C C26' H26D 109.3
C26' Cl4' H26A 100.2
C26' Cl4' H26B 68.2
H26A Cl4' H26B 61.7

loop_
_geom_bond_atom_site_label_1
_geom_bond_atom_site_label_2
_geom_bond_distance
Pt1 C1 2.004(4)
Pt1 C19 2.026(4)
Pt1 C12 2.036(4)
Pt1 N2 2.059(3)
Pt1 N1 2.298(4)
Pt1 Cl1 2.4681(10)
Cl2 C5 1.748(4)
N1 C11 1.472(5)
N1 C10 1.485(6)
N1 C9 1.504(6)
N2 C7 1.278(5)
N2 C8 1.455(5)
C1 C2 1.398(5)
C1 C6 1.423(5)
C2 C3 1.398(6)
C2 H2 0.9300
C3 C4 1.376(6)
C3 H3 0.9300
C4 C5 1.373(6)
C4 H4 0.9300
C5 C6 1.402(5)
C6 C7 1.467(5)
C7 H7 0.9300
C8 C9 1.535(6)
C8 H8A 0.9700
C8 H8B 0.9700
C9 H9A 0.9700
C9 H9B 0.9700
C10 H10A 0.9600
C10 H10B 0.9600
C10 H10C 0.9600
C11 H11A 0.9600
C11 H11B 0.9600
C11 H11C 0.9600
C12 C13 1.385(6)
C12 C17 1.411(5)
C13 C14 1.384(6)
C13 H13 0.9300
C14 C15 1.371(7)
C14 H14 0.9300
C15 C16 1.418(7)
C15 C18 1.530(8)
C16 C17 1.383(6)
C16 H16 0.9300
C17 H17 0.9300
C18 H18A 0.9600
C18 H18B 0.9600
C18 H18C 0.9600
C19 C24 1.379(5)
C19 C20 1.444(6)
C20 C21 1.368(6)
C20 H20 0.9300
C21 C22 1.388(6)
C21 H21 0.9300
C22 C23 1.405(6)
C22 C25 1.492(7)
C23 C24 1.387(5)
C23 H23 0.9300
C24 H24 0.9300
C25 H25A 0.9600
C25 H25B 0.9600
C25 H25C 0.9600
Cl3 C26 1.716(8)
Cl4 C26 1.766(8)
Cl4 H26C 1.5854
Cl4 H26D 1.0968
C26 H26A 0.9706
C26 H26B 0.9695
C26' Cl3' 1.735(8)
C26' Cl4' 1.744(8)
C26' H26C 0.9700
C26' H26D 0.9701
Cl4' H26A 1.3591
Cl4' H26B 1.6735
